data_7243276
loop_
_publ_author_name
'Nezhadali Baghan, Zahra'
'Salimi, Alireza'
'Eshtiagh-Hosseini, Hossein'
'Oliver, Allen G.'

_publ_section_title
;
 Hydrogen bond synthons affect the coordination geometry of d10-metal
 halide complexes: synthetic methods, theoretical studies, and
 supramolecular architectures
;
_journal_issue 36
_journal_name_full CrystEngComm
_journal_page_first 6276
_journal_page_last 6290
_journal_paper_doi 10.1039/D1CE00747E
_journal_volume 23
_journal_year 2021
_chemical_formula_moiety 'C10 H8 Cl2 Hg N4 O'
_chemical_formula_sum 'C10 H8 Cl2 Hg N4 O'
_chemical_formula_weight 471.69
_space_group_crystal_system monoclinic
_space_group_IT_number 14
_space_group_name_Hall '-P 2ybc'
_space_group_name_H-M_alt 'P 1 21/c 1'
_atom_sites_solution_hydrogens mixed
_atom_sites_solution_primary dual
_atom_sites_solution_secondary direct
_audit_creation_method SHELXL-2014/7
_audit_update_record
;
2019-10-18 deposited with the CCDC.	2021-07-26 downloaded from the CCDC.
;
_cell_angle_alpha 90
_cell_angle_beta 100.5337(15)
_cell_angle_gamma 90
_cell_formula_units_Z 4
_cell_length_a 3.8092(4)
_cell_length_b 33.691(4)
_cell_length_c 9.6053(11)
_cell_measurement_reflns_used 8595
_cell_measurement_temperature 120(2)
_cell_measurement_theta_max 28.35
_cell_measurement_theta_min 2.24
_cell_volume 1211.9(2)
_computing_cell_refinement 'Bruker SAINT (Bruker, 2015)'
_computing_data_collection 'Bruker APEX-3 (Bruker, 2015)'
_computing_data_reduction 'Bruker SAINT (Bruker, 2015)'
_computing_molecular_graphics 'Bruker XP (Bruker, 2015)'
_computing_publication_material 'CIFTAB (Sheldrick, 2008)'
_computing_structure_refinement 'SHELXL-2014/7 (Sheldrick, 2015)'
_computing_structure_solution 'SHELXT-2014/2 (Sheldrick, 2015)'
_diffrn_ambient_temperature 120(2)
_diffrn_detector_area_resol_mean 8.33
_diffrn_measured_fraction_theta_full 1.000
_diffrn_measured_fraction_theta_max 1.000
_diffrn_measurement_device_type 'Bruker APEX-II'
_diffrn_measurement_method 'combination of \w and \f-scans '
_diffrn_radiation_monochromator graphite
_diffrn_radiation_source 'fine-focus sealed tube'
_diffrn_radiation_type MoK\a
_diffrn_radiation_wavelength 0.71073
_diffrn_reflns_av_R_equivalents 0.0423
_diffrn_reflns_av_unetI/netI 0.0243
_diffrn_reflns_Laue_measured_fraction_full 1.000
_diffrn_reflns_Laue_measured_fraction_max 1.000
_diffrn_reflns_limit_h_max 5
_diffrn_reflns_limit_h_min -5
_diffrn_reflns_limit_k_max 45
_diffrn_reflns_limit_k_min -44
_diffrn_reflns_limit_l_max 12
_diffrn_reflns_limit_l_min -12
_diffrn_reflns_number 23170
_diffrn_reflns_point_group_measured_fraction_full 1.000
_diffrn_reflns_point_group_measured_fraction_max 1.000
_diffrn_reflns_theta_full 25.242
_diffrn_reflns_theta_max 28.392
_diffrn_reflns_theta_min 2.240
_exptl_absorpt_coefficient_mu 13.132
_exptl_absorpt_correction_T_max 0.7480
_exptl_absorpt_correction_T_min 0.0891
_exptl_absorpt_correction_type numerical
_exptl_absorpt_process_details 'SADABS (Krause et al., 2015)'
_exptl_crystal_colour colorless
_exptl_crystal_density_diffrn 2.585
_exptl_crystal_description rod
_exptl_crystal_F_000 872
_exptl_crystal_size_max 0.406
_exptl_crystal_size_mid 0.049
_exptl_crystal_size_min 0.029
_refine_diff_density_max 0.884
_refine_diff_density_min -1.064
_refine_diff_density_rms 0.142
_refine_ls_extinction_method none
_refine_ls_goodness_of_fit_ref 1.120
_refine_ls_hydrogen_treatment mixed
_refine_ls_matrix_type full
_refine_ls_number_parameters 167
_refine_ls_number_reflns 3019
_refine_ls_number_restraints 0
_refine_ls_restrained_S_all 1.120
_refine_ls_R_factor_all 0.0272
_refine_ls_R_factor_gt 0.0224
_refine_ls_shift/su_max 0.002
_refine_ls_shift/su_mean 0.000
_refine_ls_structure_factor_coef Fsqd
_refine_ls_weighting_details 'w=1/[\s^2^(Fo^2^)+(0.0096P)^2^+3.1601P] where P=(Fo^2^+2Fc^2^)/3'
_refine_ls_weighting_scheme calc
_refine_ls_wR_factor_gt 0.0395
_refine_ls_wR_factor_ref 0.0407
_reflns_Friedel_coverage 0.000
_reflns_number_gt 2746
_reflns_number_total 3019
_reflns_threshold_expression 'I > 2\s(I)'
_cod_data_source_file d1ce00747e2.cif
_cod_data_source_block umi1714
_cod_depositor_comments 'Adding full bibliography for 7243273--7243277.cif.'
_cod_original_sg_symbol_H-M 'P 21/c'
_cod_database_code 7243276
_shelx_shelxl_version_number 2014/7
_shelx_space_group_comment
;
The symmetry employed for this shelxl refinement is uniquely defined
by the following loop, which should always be used as a source of
symmetry information in preference to the above space-group names.
They are only intended as comments.
;
_shelx_estimated_absorpt_t_min 0.076
_shelx_estimated_absorpt_t_max 0.702

loop_
_space_group_symop_operation_xyz
'x, y, z'
'-x, y+1/2, -z+1/2'
'-x, -y, -z'
'x, -y-1/2, z-1/2'

loop_
_atom_site_label
_atom_site_type_symbol
_atom_site_fract_x
_atom_site_fract_y
_atom_site_fract_z
_atom_site_U_iso_or_equiv
_atom_site_adp_type
_atom_site_occupancy
_atom_site_site_symmetry_order
_atom_site_calc_flag
_atom_site_refinement_flags_posn
_atom_site_refinement_flags_adp
_atom_site_refinement_flags_occupancy
_atom_site_disorder_assembly
_atom_site_disorder_group
Hg1 Hg 0.24974(3) 0.44936(2) 0.11322(2) 0.01363(4) Uani 1 1 d . . . . .
Cl1 Cl 0.5781(2) 0.40478(3) -0.00466(10) 0.01629(18) Uani 1 1 d . . . . .
Cl2 Cl -0.1120(2) 0.50077(3) 0.18109(10) 0.01518(18) Uani 1 1 d . . . . .
O1 O 1.1203(7) 0.32512(8) 0.7190(3) 0.0160(6) Uani 1 1 d . . . . .
N1 N 0.4195(8) 0.42007(9) 0.3472(3) 0.0147(6) Uani 1 1 d . . . . .
N2 N 0.7461(8) 0.32536(9) 0.5041(3) 0.0130(6) Uani 1 1 d . . . . .
H2N H 0.668(11) 0.3097(13) 0.439(5) 0.014(11) Uiso 1 1 d . . . . .
N3 N 0.8088(8) 0.24408(9) 0.4934(3) 0.0132(6) Uani 1 1 d . . . . .
N4 N 1.2502(8) 0.20401(9) 0.7163(3) 0.0143(6) Uani 1 1 d . . . . .
C1 C 0.5477(9) 0.38289(11) 0.3655(4) 0.0112(7) Uani 1 1 d . . . . .
H1 H 0.5720 0.3677 0.2844 0.013 Uiso 1 1 calc R U . . .
C2 C 0.6456(9) 0.36585(11) 0.4978(4) 0.0114(7) Uani 1 1 d . . . . .
C3 C 0.6258(10) 0.38809(11) 0.6170(4) 0.0148(8) Uani 1 1 d . . . . .
H3 H 0.6955 0.3772 0.7091 0.018 Uiso 1 1 calc R U . . .
C4 C 0.5011(10) 0.42682(12) 0.5983(4) 0.0168(8) Uani 1 1 d . . . . .
H4 H 0.4884 0.4431 0.6781 0.020 Uiso 1 1 calc R U . . .
C5 C 0.3961(10) 0.44151(11) 0.4633(4) 0.0157(8) Uani 1 1 d . . . . .
H5 H 0.3038 0.4677 0.4517 0.019 Uiso 1 1 calc R U . . .
C6 C 0.9607(9) 0.30757(11) 0.6149(4) 0.0121(7) Uani 1 1 d . . . . .
C7 C 0.9944(9) 0.26312(11) 0.6053(4) 0.0115(7) Uani 1 1 d . . . . .
C8 C 1.2096(9) 0.24344(11) 0.7154(4) 0.0129(7) Uani 1 1 d . . . . .
H8 H 1.3326 0.2584 0.7930 0.015 Uiso 1 1 calc R U . . .
C9 C 1.0673(9) 0.18486(11) 0.6044(4) 0.0159(8) Uani 1 1 d . . . . .
H9 H 1.0889 0.1568 0.5995 0.019 Uiso 1 1 calc R U . . .
C10 C 0.8451(9) 0.20469(11) 0.4944(4) 0.0149(8) Uani 1 1 d . . . . .
H10 H 0.7162 0.1897 0.4181 0.018 Uiso 1 1 calc R U . . .

loop_
_atom_site_aniso_label
_atom_site_aniso_U_11
_atom_site_aniso_U_22
_atom_site_aniso_U_33
_atom_site_aniso_U_23
_atom_site_aniso_U_13
_atom_site_aniso_U_12
Hg1 0.01289(6) 0.01150(7) 0.01690(8) 0.00118(6) 0.00376(5) 0.00308(6)
Cl1 0.0168(4) 0.0137(4) 0.0189(5) -0.0018(4) 0.0049(3) 0.0034(3)
Cl2 0.0142(4) 0.0112(4) 0.0202(5) -0.0017(4) 0.0034(3) 0.0023(3)
O1 0.0213(13) 0.0119(13) 0.0127(14) -0.0031(11) -0.0024(11) -0.0016(11)
N1 0.0142(14) 0.0145(16) 0.0149(17) 0.0010(13) 0.0016(12) 0.0004(12)
N2 0.0171(15) 0.0095(16) 0.0114(16) -0.0008(13) 0.0002(12) 0.0011(12)
N3 0.0129(14) 0.0139(16) 0.0122(15) -0.0009(13) 0.0007(12) -0.0008(12)
N4 0.0142(14) 0.0134(16) 0.0143(16) 0.0029(13) -0.0002(12) 0.0008(12)
C1 0.0115(16) 0.0102(17) 0.0118(18) -0.0027(14) 0.0015(13) -0.0004(13)
C2 0.0122(16) 0.0097(17) 0.0119(18) -0.0023(14) 0.0015(13) -0.0002(13)
C3 0.0171(17) 0.0140(19) 0.0131(19) -0.0009(15) 0.0019(14) 0.0010(15)
C4 0.0176(17) 0.015(2) 0.017(2) -0.0052(16) 0.0022(15) 0.0016(15)
C5 0.0161(17) 0.0090(19) 0.022(2) -0.0030(15) 0.0031(15) 0.0013(14)
C6 0.0111(15) 0.0142(18) 0.0118(18) 0.0035(15) 0.0045(13) -0.0001(14)
C7 0.0107(15) 0.0132(18) 0.0108(18) 0.0002(14) 0.0026(13) -0.0016(13)
C8 0.0102(15) 0.0136(18) 0.0136(18) -0.0004(15) -0.0007(13) -0.0009(14)
C9 0.0163(17) 0.0122(19) 0.020(2) -0.0021(16) 0.0051(15) 0.0019(14)
C10 0.0138(16) 0.0170(19) 0.0139(19) -0.0032(16) 0.0024(14) 0.0003(14)

loop_
_atom_type_symbol
_atom_type_description
_atom_type_scat_dispersion_real
_atom_type_scat_dispersion_imag
_atom_type_scat_source
C C 0.0033 0.0016 'International Tables Vol C Tables 4.2.6.8 and 6.1.1.4'
H H 0.0000 0.0000 'International Tables Vol C Tables 4.2.6.8 and 6.1.1.4'
N N 0.0061 0.0033 'International Tables Vol C Tables 4.2.6.8 and 6.1.1.4'
O O 0.0106 0.0060 'International Tables Vol C Tables 4.2.6.8 and 6.1.1.4'
Cl Cl 0.1484 0.1585 'International Tables Vol C Tables 4.2.6.8 and 6.1.1.4'
Hg Hg -2.3894 9.2266 'International Tables Vol C Tables 4.2.6.8 and 6.1.1.4'

loop_
_geom_angle_atom_site_label_1
_geom_angle_atom_site_label_2
_geom_angle_atom_site_label_3
_geom_angle
_geom_angle_site_symmetry_1
_geom_angle_site_symmetry_3
_geom_angle_publ_flag
Cl1 Hg1 Cl2 167.26(3) . . ?
Cl1 Hg1 N1 96.31(8) . . ?
Cl2 Hg1 N1 96.42(8) . . ?
Cl1 Hg1 Cl2 89.54(3) . 1_655 ?
Cl2 Hg1 Cl2 90.41(3) . 1_655 ?
N1 Hg1 Cl2 88.00(7) . 1_655 ?
Hg1 Cl2 Hg1 90.41(3) . 1_455 ?
C1 N1 C5 118.0(3) . . ?
C1 N1 Hg1 121.9(2) . . ?
C5 N1 Hg1 120.1(2) . . ?
C6 N2 C2 125.4(3) . . ?
C6 N2 H2N 113(3) . . ?
C2 N2 H2N 121(3) . . ?
C10 N3 C7 115.6(3) . . ?
C9 N4 C8 115.6(3) . . ?
N1 C1 C2 122.5(3) . . ?
N1 C1 H1 118.7 . . ?
C2 C1 H1 118.7 . . ?
C1 C2 C3 119.4(3) . . ?
C1 C2 N2 117.7(3) . . ?
C3 C2 N2 122.8(3) . . ?
C2 C3 C4 118.1(3) . . ?
C2 C3 H3 120.9 . . ?
C4 C3 H3 120.9 . . ?
C5 C4 C3 119.5(4) . . ?
C5 C4 H4 120.2 . . ?
C3 C4 H4 120.2 . . ?
N1 C5 C4 122.4(3) . . ?
N1 C5 H5 118.8 . . ?
C4 C5 H5 118.8 . . ?
O1 C6 N2 124.4(4) . . ?
O1 C6 C7 119.7(3) . . ?
N2 C6 C7 115.9(3) . . ?
N3 C7 C8 122.5(3) . . ?
N3 C7 C6 119.2(3) . . ?
C8 C7 C6 118.3(3) . . ?
N4 C8 C7 122.2(3) . . ?
N4 C8 H8 118.9 . . ?
C7 C8 H8 118.9 . . ?
N4 C9 C10 122.2(3) . . ?
N4 C9 H9 118.9 . . ?
C10 C9 H9 118.9 . . ?
N3 C10 C9 121.9(3) . . ?
N3 C10 H10 119.0 . . ?
C9 C10 H10 119.0 . . ?

loop_
_geom_bond_atom_site_label_1
_geom_bond_atom_site_label_2
_geom_bond_distance
_geom_bond_site_symmetry_2
_geom_bond_publ_flag
Hg1 Cl1 2.3708(9) . ?
Hg1 Cl2 2.3774(9) . ?
Hg1 N1 2.431(3) . ?
Hg1 Cl2 2.9592(9) 1_655 ?
Cl2 Hg1 2.9592(9) 1_455 ?
O1 C6 1.224(4) . ?
N1 C1 1.344(5) . ?
N1 C5 1.345(5) . ?
N2 C6 1.357(5) . ?
N2 C2 1.415(5) . ?
N2 H2N 0.83(4) . ?
N3 C10 1.334(5) . ?
N3 C7 1.337(5) . ?
N4 C9 1.335(5) . ?
N4 C8 1.337(5) . ?
C1 C2 1.382(5) . ?
C1 H1 0.9500 . ?
C2 C3 1.382(5) . ?
C3 C4 1.389(5) . ?
C3 H3 0.9500 . ?
C4 C5 1.378(5) . ?
C4 H4 0.9500 . ?
C5 H5 0.9500 . ?
C6 C7 1.508(5) . ?
C7 C8 1.383(5) . ?
C8 H8 0.9500 . ?
C9 C10 1.398(5) . ?
C9 H9 0.9500 . ?
C10 H10 0.9500 . ?

loop_
_geom_hbond_atom_site_label_D
_geom_hbond_atom_site_label_H
_geom_hbond_atom_site_label_A
_geom_hbond_distance_DH
_geom_hbond_distance_HA
_geom_hbond_distance_DA
_geom_hbond_angle_DHA
_geom_hbond_site_symmetry_A
N2 H2N N3 0.83(4) 2.31(4) 2.752(5) 113(3) .
N2 H2N N4 0.83(4) 2.46(4) 3.207(4) 149(4) 4_465
C3 H3 O1 0.95 2.38 2.887(5) 113.3 .
C4 H4 Cl2 0.95 2.86 3.713(4) 150.1 3_566
C8 H8 N3 0.95 2.39 3.207(5) 143.6 4_666

loop_
_geom_torsion_atom_site_label_1
_geom_torsion_atom_site_label_2
_geom_torsion_atom_site_label_3
_geom_torsion_atom_site_label_4
_geom_torsion
_geom_torsion_site_symmetry_1
_geom_torsion_site_symmetry_2
_geom_torsion_site_symmetry_3
_geom_torsion_site_symmetry_4
_geom_torsion_publ_flag
C5 N1 C1 C2 1.8(5) . . . . ?
Hg1 N1 C1 C2 179.9(2) . . . . ?
N1 C1 C2 C3 -2.7(5) . . . . ?
N1 C1 C2 N2 174.3(3) . . . . ?
C6 N2 C2 C1 155.7(3) . . . . ?
C6 N2 C2 C3 -27.5(5) . . . . ?
C1 C2 C3 C4 1.1(5) . . . . ?
N2 C2 C3 C4 -175.7(3) . . . . ?
C2 C3 C4 C5 1.2(5) . . . . ?
C1 N1 C5 C4 0.6(5) . . . . ?
Hg1 N1 C5 C4 -177.6(3) . . . . ?
C3 C4 C5 N1 -2.1(6) . . . . ?
C2 N2 C6 O1 -6.7(6) . . . . ?
C2 N2 C6 C7 172.8(3) . . . . ?
C10 N3 C7 C8 -0.2(5) . . . . ?
C10 N3 C7 C6 -178.2(3) . . . . ?
O1 C6 C7 N3 177.7(3) . . . . ?
N2 C6 C7 N3 -1.8(5) . . . . ?
O1 C6 C7 C8 -0.5(5) . . . . ?
N2 C6 C7 C8 -179.9(3) . . . . ?
C9 N4 C8 C7 -0.5(5) . . . . ?
N3 C7 C8 N4 1.0(6) . . . . ?
C6 C7 C8 N4 179.0(3) . . . . ?
C8 N4 C9 C10 -0.6(5) . . . . ?
C7 N3 C10 C9 -1.0(5) . . . . ?
N4 C9 C10 N3 1.4(6) . . . . ?
